data_7120002
loop_
_publ_author_name
'Ito, Shigekazu'
'Kato, Naoto'
'Mikami, Koichi'

_publ_section_title
;
 Stable (sila)difluoromethylboranes via C--F activation of fluoroform
 derivatives
;
_journal_name_full 'Chem. Commun.'
_journal_paper_doi 10.1039/C7CC02327H
_journal_year 2017
_chemical_formula_sum 'C27 H37 B F2 N2'
_chemical_formula_weight 438.39
_chemical_melting_point 385.6(5)
_chemical_name_common NHB-CF2H
_chemical_name_systematic 2-(difluoromethyl)-1,3-bis(2,6-diisopropylphenyl)-2,3-dihydro-1H-1,3,2-diazaborole
_space_group_crystal_system monoclinic
_space_group_IT_number 14
_space_group_name_Hall '-P 2yn'
_space_group_name_H-M_alt 'P 1 21/n 1'
_symmetry_space_group_name_Hall '-P 2yn'
_symmetry_space_group_name_H-M 'P 1 21/n 1'
_atom_sites_solution_hydrogens mixed
_audit_creation_method SHELXL-2014/7
_audit_update_record
;
2017-02-02 deposited with the CCDC.
2017-04-21 downloaded from the CCDC.
;
_cell_angle_alpha 90
_cell_angle_beta 103.166(3)
_cell_angle_gamma 90
_cell_formula_units_Z 8
_cell_length_a 19.382(3)
_cell_length_b 14.1960(15)
_cell_length_c 19.505(2)
_cell_measurement_reflns_used 100
_cell_measurement_temperature 153(2)
_cell_measurement_theta_max 27.485
_cell_measurement_theta_min 3.035
_cell_volume 5225.7(11)
_computing_structure_refinement 'SHELXL-2014/7 (Sheldrick, 2014)'
_diffrn_ambient_temperature 153(2)
_diffrn_measured_fraction_theta_full 0.998
_diffrn_measured_fraction_theta_max 0.998
_diffrn_measurement_device_type RAXIS-Rapid
_diffrn_radiation_type MoK\a
_diffrn_radiation_wavelength 0.71075
_diffrn_reflns_av_R_equivalents 0.1120
_diffrn_reflns_av_unetI/netI 0.0991
_diffrn_reflns_Laue_measured_fraction_full 0.998
_diffrn_reflns_Laue_measured_fraction_max 0.998
_diffrn_reflns_limit_h_max 25
_diffrn_reflns_limit_h_min -25
_diffrn_reflns_limit_k_max 18
_diffrn_reflns_limit_k_min -18
_diffrn_reflns_limit_l_max 24
_diffrn_reflns_limit_l_min -25
_diffrn_reflns_number 49617
_diffrn_reflns_point_group_measured_fraction_full 0.998
_diffrn_reflns_point_group_measured_fraction_max 0.998
_diffrn_reflns_theta_full 25.242
_diffrn_reflns_theta_max 27.485
_diffrn_reflns_theta_min 3.035
_exptl_absorpt_coefficient_mu 0.074
_exptl_absorpt_correction_T_max 0.986
_exptl_absorpt_correction_T_min 0.981
_exptl_absorpt_correction_type empirical
_exptl_crystal_colour colorless
_exptl_crystal_density_diffrn 1.114
_exptl_crystal_description prism
_exptl_crystal_F_000 1888
_exptl_crystal_size_max 0.260
_exptl_crystal_size_mid 0.220
_exptl_crystal_size_min 0.190
_refine_diff_density_max 0.343
_refine_diff_density_min -0.242
_refine_diff_density_rms 0.042
_refine_ls_extinction_method none
_refine_ls_goodness_of_fit_ref 1.006
_refine_ls_hydrogen_treatment mixed
_refine_ls_matrix_type full
_refine_ls_number_parameters 857
_refine_ls_number_reflns 11970
_refine_ls_number_restraints 0
_refine_ls_restrained_S_all 1.006
_refine_ls_R_factor_all 0.1734
_refine_ls_R_factor_gt 0.0775
_refine_ls_shift/su_max 0.000
_refine_ls_shift/su_mean 0.000
_refine_ls_structure_factor_coef Fsqd
_refine_ls_weighting_details 'w=1/[\s^2^(Fo^2^)+(0.1000P)^2^] where P=(Fo^2^+2Fc^2^)/3'
_refine_ls_weighting_scheme calc
_refine_ls_wR_factor_gt 0.1728
_refine_ls_wR_factor_ref 0.2159
_reflns_Friedel_coverage 0.000
_reflns_number_gt 5578
_reflns_number_total 11970
_reflns_threshold_expression 'I > 2\s(I)'
_cod_data_source_file c7cc02327h2.cif
_cod_data_source_block Kato2
_cod_depositor_comments
;
The following automatic conversions were performed:

'_chemical_melting_point' value '112--113 \%C' was changed to
'385.6(5)' - it was converted from degrees Celsius(C) to Kelvins(K),
the average value was taken and precision was estimated.

Automatic conversion script
Id: cif_fix_values 4973 2017-02-22 13:04:09Z antanas 
;
_cod_original_cell_volume 5225.6(10)
_cod_database_code 7120002
_shelx_shelxl_version_number 2014/7
_shelx_space_group_comment
;
The symmetry employed for this shelxl refinement is uniquely defined
by the following loop, which should always be used as a source of
symmetry information in preference to the above space-group names.
They are only intended as comments.
;
_shelx_estimated_absorpt_t_min 0.981
_shelx_estimated_absorpt_t_max 0.986

loop_
_space_group_symop_operation_xyz
'x, y, z'
'-x+1/2, y+1/2, -z+1/2'
'-x, -y, -z'
'x-1/2, -y-1/2, z-1/2'

loop_
_atom_site_label
_atom_site_type_symbol
_atom_site_fract_x
_atom_site_fract_y
_atom_site_fract_z
_atom_site_U_iso_or_equiv
_atom_site_adp_type
_atom_site_occupancy
_atom_site_site_symmetry_order
_atom_site_calc_flag
_atom_site_refinement_flags_posn
_atom_site_refinement_flags_adp
F2 F 0.71825(12) 0.44317(13) 0.22261(9) 0.0853(6) Uani 1 1 d . .
F1 F 0.82539(11) 0.45216(13) 0.28540(11) 0.0869(6) Uani 1 1 d . .
N1 N 0.73730(12) 0.64766(15) 0.28083(11) 0.0453(6) Uani 1 1 d . .
N3 N 0.72254(12) 0.78295(15) 0.60823(10) 0.0453(6) Uani 1 1 d . .
N2 N 0.71940(12) 0.58173(15) 0.38094(11) 0.0452(6) Uani 1 1 d . .
N4 N 0.75393(12) 0.71622(15) 0.71660(10) 0.0463(6) Uani 1 1 d . .
F4 F 0.69584(17) 0.92174(14) 0.75138(15) 0.1268(10) Uani 1 1 d . .
F3 F 0.80727(15) 0.92191(14) 0.76141(12) 0.1234(10) Uani 1 1 d . .
C16 C 0.71048(15) 0.52239(18) 0.43853(13) 0.0444(7) Uani 1 1 d . .
C48 C 0.73345(15) 0.68225(18) 0.83384(13) 0.0459(7) Uani 1 1 d . .
C43 C 0.78052(15) 0.69039(18) 0.78940(13) 0.0448(7) Uani 1 1 d . .
C4 C 0.75390(15) 0.67107(18) 0.21425(13) 0.0445(7) Uani 1 1 d . .
C2 C 0.70748(15) 0.67975(19) 0.38214(15) 0.0468(7) Uani 1 1 d . .
C9 C 0.82464(15) 0.68400(19) 0.21207(14) 0.0477(7) Uani 1 1 d . .
C47 C 0.76139(17) 0.6502(2) 0.90236(14) 0.0499(7) Uani 1 1 d . .
C44 C 0.85267(16) 0.66931(19) 0.81105(13) 0.0483(7) Uani 1 1 d . .
C1 C 0.71798(15) 0.7183(2) 0.32341(15) 0.0481(7) Uani 1 1 d . .
C21 C 0.64206(16) 0.49375(19) 0.44001(13) 0.0476(7) Uani 1 1 d . .
C31 C 0.70152(15) 0.84239(18) 0.54711(12) 0.0448(7) Uani 1 1 d . .
C32 C 0.62920(16) 0.85931(19) 0.52140(13) 0.0486(7) Uani 1 1 d . .
C36 C 0.75348(16) 0.8764(2) 0.51424(13) 0.0483(7) Uani 1 1 d . .
C5 C 0.69827(15) 0.68266(19) 0.15520(13) 0.0484(7) Uani 1 1 d . .
C17 C 0.76984(16) 0.49983(19) 0.49186(14) 0.0496(7) Uani 1 1 d . .
C28 C 0.72336(16) 0.68394(19) 0.60083(15) 0.0489(7) Uani 1 1 d . .
C29 C 0.74268(16) 0.6449(2) 0.66472(14) 0.0491(7) Uani 1 1 d . .
C33 C 0.60995(19) 0.9111(2) 0.45952(15) 0.0569(8) Uani 1 1 d . .
C49 C 0.90445(17) 0.6823(2) 0.76394(16) 0.0564(8) Uani 1 1 d . .
C46 C 0.83141(17) 0.6269(2) 0.92458(15) 0.0552(8) Uani 1 1 d . .
H46 H 0.8501(16) 0.609(2) 0.9711(16) 0.065(9) Uiso 1 1 d . .
C13 C 0.88421(16) 0.6702(2) 0.27692(17) 0.0556(8) Uani 1 1 d . .
C25 C 0.57862(16) 0.5198(2) 0.38141(14) 0.0516(7) Uani 1 1 d . .
H25 H 0.5863(14) 0.584(2) 0.3648(14) 0.055(8) Uiso 1 1 d . .
C20 C 0.6344(2) 0.4384(2) 0.49728(15) 0.0553(8) Uani 1 1 d . .
H20 H 0.5875(15) 0.4211(18) 0.4982(13) 0.048(8) Uiso 1 1 d . .
C45 C 0.87645(19) 0.6375(2) 0.88030(15) 0.0555(8) Uani 1 1 d . .
H45 H 0.9233(15) 0.6201(19) 0.8932(13) 0.047(8) Uiso 1 1 d . .
C18 C 0.7585(2) 0.4449(2) 0.54794(15) 0.0549(8) Uani 1 1 d . .
H18 H 0.7992(15) 0.4273(19) 0.5847(14) 0.054(8) Uiso 1 1 d . .
C8 C 0.8386(2) 0.7136(2) 0.14852(16) 0.0572(8) Uani 1 1 d . .
C52 C 0.65603(16) 0.7095(2) 0.80982(16) 0.0563(8) Uani 1 1 d . .
C10 C 0.62181(17) 0.6625(2) 0.15698(17) 0.0579(8) Uani 1 1 d . .
C19 C 0.6918(2) 0.4145(2) 0.54988(17) 0.0591(9) Uani 1 1 d . .
H19 H 0.6850(15) 0.377(2) 0.5867(15) 0.057(8) Uiso 1 1 d . .
C6 C 0.7156(2) 0.7121(2) 0.09281(16) 0.0576(8) Uani 1 1 d . .
H6 H 0.6768(16) 0.719(2) 0.0525(16) 0.064(9) Uiso 1 1 d . .
C34 C 0.6594(2) 0.9456(2) 0.42603(16) 0.0611(9) Uani 1 1 d . .
C3 C 0.75584(18) 0.4592(2) 0.29057(16) 0.0561(8) Uani 1 1 d . .
H3 H 0.7474(14) 0.405(2) 0.3206(14) 0.057(8) Uiso 1 1 d . .
C22 C 0.84415(17) 0.5319(2) 0.49002(16) 0.0591(8) Uani 1 1 d . .
C35 C 0.7304(2) 0.9297(2) 0.45269(15) 0.0591(8) Uani 1 1 d . .
H35 H 0.7661(15) 0.954(2) 0.4310(14) 0.056(9) Uiso 1 1 d . .
C30 C 0.74565(19) 0.9069(2) 0.71333(16) 0.0583(8) Uani 1 1 d . .
H30 H 0.7358(16) 0.958(2) 0.6796(16) 0.075(10) Uiso 1 1 d . .
C27 C 0.50859(19) 0.5200(3) 0.4031(2) 0.0633(9) Uani 1 1 d . .
H27 H 0.467(2) 0.544(3) 0.3639(19) 0.099(12) Uiso 1 1 d . .
H27A H 0.510(2) 0.563(3) 0.448(2) 0.104(12) Uiso 1 1 d . .
H27B H 0.4934(17) 0.453(3) 0.4146(16) 0.080(10) Uiso 1 1 d . .
C37 C 0.57429(17) 0.8207(2) 0.55874(16) 0.0600(8) Uani 1 1 d . .
H37 H 0.6004 0.7976 0.6059 0.072 Uiso 1 1 calc R U
C40 C 0.83158(17) 0.8580(3) 0.54361(17) 0.0622(8) Uani 1 1 d . .
C7 C 0.7845(2) 0.7282(2) 0.08998(16) 0.0601(9) Uani 1 1 d . .
C50 C 0.9467(2) 0.5928(3) 0.7595(2) 0.0717(10) Uani 1 1 d . .
C53 C 0.6209(2) 0.7318(3) 0.8707(2) 0.0702(10) Uani 1 1 d . .
C14 C 0.9077(2) 0.7639(3) 0.3134(2) 0.0644(9) Uani 1 1 d . .
C42 C 0.8695(2) 0.8255(3) 0.4868(2) 0.0707(10) Uani 1 1 d . .
C26 C 0.5726(2) 0.4548(3) 0.31744(19) 0.0709(10) Uani 1 1 d . .
H26 H 0.531(2) 0.474(3) 0.278(2) 0.104(13) Uiso 1 1 d . .
H26A H 0.5611(17) 0.388(3) 0.3344(17) 0.077(11) Uiso 1 1 d . .
H26B H 0.616(2) 0.449(2) 0.3004(17) 0.082(11) Uiso 1 1 d . .
C54 C 0.6127(2) 0.6357(3) 0.7612(2) 0.0722(10) Uani 1 1 d . .
B1 B 0.73863(17) 0.5608(2) 0.31657(16) 0.0457(8) Uani 1 1 d . .
C24 C 0.8853(2) 0.5741(4) 0.5594(2) 0.0796(11) Uani 1 1 d . .
C11 C 0.5740(2) 0.7469(3) 0.1363(2) 0.0775(11) Uani 1 1 d . .
H11 H 0.590(2) 0.806(3) 0.168(2) 0.119(15) Uiso 1 1 d . .
H11A H 0.574(2) 0.764(3) 0.080(2) 0.128(15) Uiso 1 1 d . .
H11B H 0.5277(18) 0.729(2) 0.1389(15) 0.065(10) Uiso 1 1 d . .
B2 B 0.74138(18) 0.8043(2) 0.68145(15) 0.0463(8) Uani 1 1 d . .
C15 C 0.9475(3) 0.6179(4) 0.2612(3) 0.0890(14) Uani 1 1 d . .
C39 C 0.5364(3) 0.7371(3) 0.5193(3) 0.0866(12) Uani 1 1 d . .
H39 H 0.510(2) 0.758(3) 0.471(3) 0.121(16) Uiso 1 1 d . .
C38 C 0.5229(2) 0.8953(3) 0.5712(2) 0.0866(11) Uani 1 1 d . .
H38 H 0.5493 0.9483 0.5969 0.130 Uiso 1 1 calc R U
H38A H 0.4946 0.9175 0.5259 0.130 Uiso 1 1 calc R U
H38B H 0.4915 0.8685 0.5990 0.130 Uiso 1 1 calc R U
C23 C 0.8864(3) 0.4509(4) 0.4687(3) 0.0885(13) Uani 1 1 d . .
H23 H 0.901(2) 0.402(3) 0.511(2) 0.102(14) Uiso 1 1 d . .
C51 C 0.9533(3) 0.7652(4) 0.7883(3) 0.0926(14) Uani 1 1 d . .
H51 H 0.928(2) 0.829(4) 0.797(2) 0.138(18) Uiso 1 1 d . .
C41 C 0.8677(2) 0.9448(4) 0.5820(3) 0.0957(15) Uani 1 1 d . .
H41 H 0.845(2) 0.961(3) 0.621(2) 0.120(16) Uiso 1 1 d . .
C12 C 0.5930(3) 0.5787(4) 0.1097(3) 0.0975(15) Uani 1 1 d . .
H12 H 0.591(3) 0.610(4) 0.060(3) 0.15(2) Uiso 1 1 d . .
H12A H 0.537(3) 0.567(3) 0.121(2) 0.138(16) Uiso 1 1 d . .
H12B H 0.621(2) 0.522(3) 0.124(2) 0.120(16) Uiso 1 1 d . .
H12C H 0.6952(12) 0.7068(16) 0.4220(12) 0.029(6) Uiso 1 1 d . .
H12D H 0.7149(13) 0.6536(18) 0.5541(14) 0.046(7) Uiso 1 1 d . .
H12E H 0.7287(14) 0.6449(18) 0.9302(13) 0.046(8) Uiso 1 1 d . .
H12F H 0.7957(13) 0.7485(19) 0.0482(14) 0.048(8) Uiso 1 1 d . .
H12G H 0.7164(14) 0.783(2) 0.3121(13) 0.050(8) Uiso 1 1 d . .
H12H H 0.8878(16) 0.7199(19) 0.1465(14) 0.055(8) Uiso 1 1 d . .
H13 H 0.7478(17) 0.573(2) 0.6763(16) 0.079(10) Uiso 1 1 d . .
H13A H 0.6445(17) 0.985(2) 0.3845(17) 0.080(10) Uiso 1 1 d . .
H13B H 0.5601(17) 0.923(2) 0.4408(15) 0.065(9) Uiso 1 1 d . .
H13C H 0.8735(16) 0.692(2) 0.7157(16) 0.068(9) Uiso 1 1 d . .
H13D H 0.6215(15) 0.647(2) 0.2069(16) 0.061(8) Uiso 1 1 d . .
H13E H 0.8450(18) 0.762(3) 0.4598(17) 0.085(10) Uiso 1 1 d . .
H13F H 0.8363(17) 0.807(2) 0.5798(17) 0.075(10) Uiso 1 1 d . .
H13G H 0.916(2) 0.542(3) 0.7473(19) 0.098(15) Uiso 1 1 d . .
H13H H 0.8629(19) 0.634(2) 0.3093(18) 0.088(11) Uiso 1 1 d . .
H13I H 0.872(2) 0.880(3) 0.451(2) 0.116(15) Uiso 1 1 d . .
H14 H 0.981(2) 0.583(2) 0.802(2) 0.083(12) Uiso 1 1 d . .
H14A H 0.980(2) 0.605(2) 0.7276(19) 0.092(12) Uiso 1 1 d . .
H14B H 0.921(2) 0.811(3) 0.5104(18) 0.090(12) Uiso 1 1 d . .
H14C H 0.6555(16) 0.764(2) 0.7826(17) 0.076(10) Uiso 1 1 d . .
H14D H 0.920(2) 0.923(3) 0.6054(18) 0.097(12) Uiso 1 1 d . .
H14E H 0.8382(16) 0.588(2) 0.4529(15) 0.069(9) Uiso 1 1 d . .
H14F H 0.862(2) 0.419(3) 0.423(2) 0.108(13) Uiso 1 1 d . .
H14G H 0.9450(17) 0.753(2) 0.3562(17) 0.068(9) Uiso 1 1 d . .
H14H H 0.869(2) 0.801(3) 0.319(2) 0.111(15) Uiso 1 1 d . .
H14I H 0.6345(18) 0.626(2) 0.7185(18) 0.081(11) Uiso 1 1 d . .
H15 H 0.562(2) 0.651(2) 0.7464(16) 0.078(11) Uiso 1 1 d . .
H15A H 0.934(2) 0.599(2) 0.5526(17) 0.090(12) Uiso 1 1 d . .
H15B H 0.574(2) 0.760(2) 0.8508(18) 0.085(11) Uiso 1 1 d . .
H15C H 0.614(2) 0.666(3) 0.8924(19) 0.103(13) Uiso 1 1 d . .
H15D H 0.6100(17) 0.576(2) 0.7899(17) 0.078(11) Uiso 1 1 d . .
H15E H 0.897(2) 0.521(3) 0.595(2) 0.101(14) Uiso 1 1 d . .
H15F H 0.984(2) 0.774(2) 0.754(2) 0.093(12) Uiso 1 1 d . .
H15G H 0.934(2) 0.469(3) 0.4588(18) 0.094(12) Uiso 1 1 d . .
H15H H 0.981(2) 0.755(3) 0.841(3) 0.137(17) Uiso 1 1 d . .
H15I H 0.934(2) 0.807(3) 0.286(2) 0.112(14) Uiso 1 1 d . .
H15J H 0.6498(19) 0.778(3) 0.9055(19) 0.092(12) Uiso 1 1 d . .
H15K H 0.856(2) 0.625(3) 0.576(2) 0.106(14) Uiso 1 1 d . .
H15L H 0.866(2) 0.998(4) 0.545(2) 0.13(2) Uiso 1 1 d . .
H15M H 0.9797(19) 0.603(2) 0.3036(18) 0.073(10) Uiso 1 1 d . .
H15N H 0.928(2) 0.555(3) 0.236(2) 0.115(14) Uiso 1 1 d . .
H15O H 0.573(2) 0.684(4) 0.508(2) 0.131(16) Uiso 1 1 d . .
H15P H 0.493(2) 0.722(3) 0.539(2) 0.105(14) Uiso 1 1 d . .
H15Q H 0.968(2) 0.655(3) 0.231(2) 0.105(18) Uiso 1 1 d . .

loop_
_atom_site_aniso_label
_atom_site_aniso_U_11
_atom_site_aniso_U_22
_atom_site_aniso_U_33
_atom_site_aniso_U_23
_atom_site_aniso_U_13
_atom_site_aniso_U_12
F2 0.1373(19) 0.0588(12) 0.0591(11) -0.0158(9) 0.0209(11) 0.0015(11)
F1 0.0886(16) 0.0590(12) 0.1279(17) -0.0080(12) 0.0556(13) 0.0088(10)
N1 0.0534(15) 0.0430(13) 0.0421(12) -0.0016(11) 0.0165(10) -0.0010(10)
N3 0.0597(15) 0.0394(12) 0.0349(11) 0.0018(10) 0.0065(10) 0.0031(11)
N2 0.0549(15) 0.0397(12) 0.0426(12) -0.0002(10) 0.0145(10) -0.0036(10)
N4 0.0599(15) 0.0392(12) 0.0373(11) 0.0011(10) 0.0060(10) -0.0008(10)
F4 0.216(3) 0.0505(12) 0.154(2) -0.0224(13) 0.127(2) -0.0104(14)
F3 0.168(3) 0.0570(13) 0.1050(16) -0.0239(12) -0.0514(17) -0.0019(13)
C16 0.0597(19) 0.0385(15) 0.0380(14) -0.0014(12) 0.0178(13) -0.0015(13)
C48 0.0530(18) 0.0384(15) 0.0432(15) 0.0004(13) 0.0042(13) -0.0002(12)
C43 0.060(2) 0.0361(14) 0.0346(13) 0.0015(12) 0.0030(13) 0.0026(13)
C4 0.0550(19) 0.0397(15) 0.0420(14) -0.0003(12) 0.0179(13) 0.0002(12)
C2 0.0590(19) 0.0408(16) 0.0424(15) -0.0058(14) 0.0153(13) -0.0002(13)
C9 0.0544(19) 0.0408(15) 0.0495(16) 0.0005(13) 0.0154(14) 0.0014(13)
C47 0.057(2) 0.0525(18) 0.0419(15) 0.0012(14) 0.0153(15) 0.0016(15)
C44 0.0558(19) 0.0482(16) 0.0392(14) -0.0008(13) 0.0076(13) 0.0040(13)
C1 0.0587(19) 0.0373(16) 0.0492(16) -0.0033(14) 0.0144(13) -0.0008(13)
C21 0.061(2) 0.0439(15) 0.0406(14) -0.0008(13) 0.0179(13) -0.0027(13)
C31 0.0573(19) 0.0407(15) 0.0338(13) -0.0048(12) 0.0048(13) 0.0026(13)
C32 0.058(2) 0.0414(15) 0.0428(15) -0.0035(13) 0.0048(13) 0.0000(13)
C36 0.059(2) 0.0450(16) 0.0416(14) -0.0058(13) 0.0119(13) 0.0006(13)
C5 0.0585(19) 0.0459(16) 0.0416(15) -0.0025(13) 0.0133(13) -0.0023(13)
C17 0.062(2) 0.0412(16) 0.0458(15) -0.0056(14) 0.0127(14) 0.0032(14)
C28 0.067(2) 0.0359(15) 0.0417(16) -0.0024(14) 0.0076(14) 0.0013(13)
C29 0.063(2) 0.0396(16) 0.0421(15) 0.0004(14) 0.0056(13) 0.0040(14)
C33 0.059(2) 0.0590(19) 0.0463(16) -0.0003(15) -0.0003(16) 0.0047(16)
C49 0.061(2) 0.063(2) 0.0441(16) -0.0001(15) 0.0102(15) 0.0029(16)
C46 0.064(2) 0.0617(19) 0.0373(15) 0.0064(15) 0.0061(15) 0.0058(16)
C13 0.0508(19) 0.0561(19) 0.0616(18) 0.0067(16) 0.0167(15) 0.0009(15)
C25 0.059(2) 0.0474(17) 0.0498(16) 0.0054(14) 0.0159(14) -0.0047(14)
C20 0.066(2) 0.0528(18) 0.0527(18) 0.0011(15) 0.0251(17) -0.0032(16)
C45 0.053(2) 0.063(2) 0.0461(16) 0.0034(15) 0.0031(15) 0.0104(16)
C18 0.073(2) 0.0495(17) 0.0405(15) -0.0009(14) 0.0088(16) 0.0101(16)
C8 0.062(2) 0.0560(19) 0.061(2) -0.0008(16) 0.0294(17) -0.0020(16)
C52 0.057(2) 0.0549(19) 0.0549(17) 0.0067(16) 0.0082(15) 0.0006(15)
C10 0.057(2) 0.064(2) 0.0512(17) 0.0026(16) 0.0076(15) -0.0021(15)
C19 0.081(3) 0.0532(19) 0.0476(17) 0.0053(16) 0.0237(17) -0.0022(17)
C6 0.070(2) 0.060(2) 0.0429(16) -0.0026(15) 0.0138(16) -0.0054(16)
C34 0.083(3) 0.0566(19) 0.0391(15) 0.0085(15) 0.0051(17) 0.0067(18)
C3 0.072(2) 0.0491(18) 0.0525(17) -0.0028(15) 0.0260(16) -0.0007(15)
C22 0.059(2) 0.062(2) 0.0544(17) -0.0029(17) 0.0079(15) 0.0047(16)
C35 0.077(3) 0.057(2) 0.0463(17) 0.0010(15) 0.0198(17) -0.0022(17)
C30 0.084(3) 0.0456(18) 0.0437(16) -0.0031(15) 0.0123(16) -0.0009(16)
C27 0.064(2) 0.057(2) 0.073(2) 0.0039(19) 0.0229(19) 0.0008(17)
C37 0.057(2) 0.0587(19) 0.0625(18) 0.0054(16) 0.0090(15) -0.0036(15)
C40 0.057(2) 0.071(2) 0.0598(19) -0.0015(19) 0.0173(16) -0.0008(17)
C7 0.087(3) 0.057(2) 0.0428(17) 0.0001(15) 0.0283(18) -0.0057(17)
C50 0.070(3) 0.082(3) 0.069(2) 0.003(2) 0.027(2) 0.016(2)
C53 0.058(2) 0.076(3) 0.077(2) -0.004(2) 0.0173(19) 0.007(2)
C14 0.064(2) 0.071(2) 0.056(2) -0.0048(18) 0.0085(19) 0.003(2)
C42 0.067(3) 0.071(2) 0.078(2) -0.015(2) 0.025(2) 0.002(2)
C26 0.060(3) 0.093(3) 0.059(2) -0.013(2) 0.0121(19) -0.004(2)
C54 0.056(2) 0.086(3) 0.069(2) -0.008(2) 0.0019(19) -0.012(2)
B1 0.047(2) 0.0459(18) 0.0457(17) -0.0023(15) 0.0141(14) -0.0076(14)
C24 0.065(3) 0.090(3) 0.079(3) -0.028(3) 0.007(2) -0.003(2)
C11 0.066(3) 0.078(3) 0.092(3) 0.001(2) 0.025(2) 0.003(2)
B2 0.052(2) 0.0440(18) 0.0404(16) 0.0014(15) 0.0056(14) 0.0030(15)
C15 0.072(3) 0.089(3) 0.097(3) -0.026(3) -0.001(3) 0.019(2)
C39 0.083(3) 0.065(3) 0.107(3) -0.002(2) 0.013(3) -0.019(2)
C38 0.092(3) 0.078(3) 0.100(3) -0.003(2) 0.040(2) -0.010(2)
C23 0.071(3) 0.095(3) 0.105(3) -0.039(3) 0.029(3) 0.001(2)
C51 0.111(4) 0.094(3) 0.087(3) -0.022(3) 0.053(3) -0.036(3)
C41 0.059(3) 0.124(4) 0.103(3) -0.046(3) 0.015(3) -0.004(3)
C12 0.069(3) 0.076(3) 0.143(5) -0.029(3) 0.015(3) -0.011(2)

loop_
_atom_type_symbol
_atom_type_description
_atom_type_scat_dispersion_real
_atom_type_scat_dispersion_imag
_atom_type_scat_source
C C 0.0033 0.0016 'International Tables Vol C Tables 4.2.6.8 and 6.1.1.4'
H H 0.0000 0.0000 'International Tables Vol C Tables 4.2.6.8 and 6.1.1.4'
B B 0.0013 0.0007 'International Tables Vol C Tables 4.2.6.8 and 6.1.1.4'
F F 0.0171 0.0103 'International Tables Vol C Tables 4.2.6.8 and 6.1.1.4'
N N 0.0061 0.0033 'International Tables Vol C Tables 4.2.6.8 and 6.1.1.4'

loop_
_geom_angle_atom_site_label_1
_geom_angle_atom_site_label_2
_geom_angle_atom_site_label_3
_geom_angle
C1 N1 B1 108.0(2)
C1 N1 C4 120.7(2)
B1 N1 C4 131.3(2)
C28 N3 B2 107.9(2)
C28 N3 C31 120.4(2)
B2 N3 C31 131.7(2)
C2 N2 B1 107.4(2)
C2 N2 C16 120.8(2)
B1 N2 C16 131.8(2)
C29 N4 B2 107.7(2)
C29 N4 C43 119.0(2)
B2 N4 C43 133.0(2)
C21 C16 C17 122.8(2)
C21 C16 N2 118.0(2)
C17 C16 N2 119.1(2)
C47 C48 C43 117.0(3)
C47 C48 C52 121.2(3)
C43 C48 C52 121.8(2)
C44 C43 C48 122.9(2)
C44 C43 N4 117.4(2)
C48 C43 N4 119.6(2)
C9 C4 C5 122.6(2)
C9 C4 N1 118.7(2)
C5 C4 N1 118.7(2)
C1 C2 N2 109.5(3)
C1 C2 H12C 131.4(14)
N2 C2 H12C 119.1(14)
C8 C9 C4 117.3(3)
C8 C9 C13 121.0(3)
C4 C9 C13 121.6(2)
C46 C47 C48 121.4(3)
C46 C47 H12E 123.8(16)
C48 C47 H12E 114.7(16)
C43 C44 C45 116.6(3)
C43 C44 C49 123.0(2)
C45 C44 C49 120.4(3)
C2 C1 N1 109.3(3)
C2 C1 H12G 126.9(16)
N1 C1 H12G 123.7(17)
C16 C21 C20 117.0(3)
C16 C21 C25 121.6(2)
C20 C21 C25 121.4(3)
C36 C31 C32 123.0(2)
C36 C31 N3 119.0(2)
C32 C31 N3 118.0(3)
C33 C32 C31 116.8(3)
C33 C32 C37 121.8(3)
C31 C32 C37 121.3(2)
C31 C36 C35 117.2(3)
C31 C36 C40 122.0(3)
C35 C36 C40 120.8(3)
C4 C5 C6 117.4(3)
C4 C5 C10 122.2(2)
C6 C5 C10 120.4(3)
C18 C17 C16 117.3(3)
C18 C17 C22 120.2(3)
C16 C17 C22 122.5(3)
C29 C28 N3 108.9(2)
C29 C28 H12D 129.2(15)
N3 C28 H12D 121.6(15)
C28 C29 N4 109.6(2)
C28 C29 H13 126.8(17)
N4 C29 H13 123.5(17)
C34 C33 C32 121.7(3)
C34 C33 H13B 120.1(18)
C32 C33 H13B 118.1(18)
C51 C49 C44 110.8(3)
C51 C49 C50 111.1(4)
C44 C49 C50 111.8(3)
C51 C49 H13C 112.4(17)
C44 C49 H13C 104.3(18)
C50 C49 H13C 106.1(17)
C47 C46 C45 120.2(3)
C47 C46 H46 120.8(19)
C45 C46 H46 118.8(19)
C9 C13 C15 112.9(3)
C9 C13 C14 111.4(3)
C15 C13 C14 110.5(3)
C9 C13 H13H 105(2)
C15 C13 H13H 111(2)
C14 C13 H13H 106(2)
C27 C25 C21 114.4(3)
C27 C25 C26 108.8(3)
C21 C25 C26 111.3(3)
C27 C25 H25 107.7(16)
C21 C25 H25 108.3(16)
C26 C25 H25 106.0(16)
C19 C20 C21 121.3(3)
C19 C20 H20 122.7(16)
C21 C20 H20 115.9(16)
C46 C45 C44 121.8(3)
C46 C45 H45 121.9(17)
C44 C45 H45 116.1(17)
C19 C18 C17 120.8(3)
C19 C18 H18 120.8(17)
C17 C18 H18 118.4(17)
C7 C8 C9 121.2(3)
C7 C8 H12H 121.5(16)
C9 C8 H12H 117.2(16)
C48 C52 C54 112.5(3)
C48 C52 C53 113.3(3)
C54 C52 C53 110.1(3)
C48 C52 H14C 106(2)
C54 C52 H14C 106(2)
C53 C52 H14C 109(2)
C11 C10 C5 112.8(3)
C11 C10 C12 109.7(3)
C5 C10 C12 110.9(3)
C11 C10 H13D 107.1(17)
C5 C10 H13D 106.6(16)
C12 C10 H13D 109.6(17)
C18 C19 C20 120.7(3)
C18 C19 H19 120.2(18)
C20 C19 H19 119.1(18)
C7 C6 C5 121.0(3)
C7 C6 H6 122.6(18)
C5 C6 H6 116.4(18)
C33 C34 C35 120.7(3)
C33 C34 H13A 120(2)
C35 C34 H13A 120(2)
F1 C3 F2 103.2(2)
F1 C3 B1 111.7(3)
F2 C3 B1 110.7(3)
F1 C3 H3 106.2(16)
F2 C3 H3 108.2(15)
B1 C3 H3 115.9(15)
C17 C22 C23 110.6(3)
C17 C22 C24 113.8(3)
C23 C22 C24 109.5(3)
C17 C22 H14E 106.5(16)
C23 C22 H14E 111.1(16)
C24 C22 H14E 105.3(16)
C34 C35 C36 120.6(3)
C34 C35 H35 122.6(17)
C36 C35 H35 116.8(18)
F3 C30 F4 102.7(3)
F3 C30 B2 112.1(3)
F4 C30 B2 112.2(3)
F3 C30 H30 111.1(19)
F4 C30 H30 101.6(19)
B2 C30 H30 115.9(18)
C25 C27 H27 113(2)
C25 C27 H27A 112(2)
H27 C27 H27A 106(3)
C25 C27 H27B 112.2(18)
H27 C27 H27B 105(3)
H27A C27 H27B 108(3)
C38 C37 C39 111.8(3)
C38 C37 C32 112.6(3)
C39 C37 C32 110.5(3)
C38 C37 H37 107.2
C39 C37 H37 107.2
C32 C37 H37 107.2
C36 C40 C41 110.8(3)
C36 C40 C42 112.4(3)
C41 C40 C42 110.8(3)
C36 C40 H13F 108.3(19)
C41 C40 H13F 106.3(18)
C42 C40 H13F 108.0(18)
C6 C7 C8 120.4(3)
C6 C7 H12F 120.5(16)
C8 C7 H12F 119.0(16)
C49 C50 H13G 110(3)
C49 C50 H14 111(2)
H13G C50 H14 113(3)
C49 C50 H14A 109(2)
H13G C50 H14A 116(3)
H14 C50 H14A 98(3)
C52 C53 H15B 108(2)
C52 C53 H15C 104(2)
H15B C53 H15C 109(3)
C52 C53 H15J 112(2)
H15B C53 H15J 109(3)
H15C C53 H15J 114(3)
C13 C14 H14G 110.4(18)
C13 C14 H14H 112(3)
H14G C14 H14H 116(3)
C13 C14 H15I 114(2)
H14G C14 H15I 100(3)
H14H C14 H15I 103(3)
C40 C42 H13E 111.7(18)
C40 C42 H13I 111(2)
H13E C42 H13I 112(3)
C40 C42 H14B 108(2)
H13E C42 H14B 109(3)
H13I C42 H14B 105(3)
C25 C26 H26 111(2)
C25 C26 H26A 105.8(18)
H26 C26 H26A 107(3)
C25 C26 H26B 114(2)
H26 C26 H26B 111(3)
H26A C26 H26B 107(3)
C52 C54 H14I 108.7(19)
C52 C54 H15 114(2)
H14I C54 H15 111(3)
C52 C54 H15D 108.5(18)
H14I C54 H15D 115(3)
H15 C54 H15D 100(3)
N1 B1 N2 105.9(2)
N1 B1 C3 128.0(3)
N2 B1 C3 126.1(3)
C22 C24 H15A 109.1(19)
C22 C24 H15E 108(2)
H15A C24 H15E 106(3)
C22 C24 H15K 110(2)
H15A C24 H15K 112(3)
H15E C24 H15K 112(3)
C10 C11 H11 113(2)
C10 C11 H11A 107(2)
H11 C11 H11A 110(3)
C10 C11 H11B 107.9(19)
H11 C11 H11B 110(3)
H11A C11 H11B 109(3)
N4 B2 N3 105.9(2)
N4 B2 C30 129.4(3)
N3 B2 C30 124.7(3)
C13 C15 H15M 110(2)
C13 C15 H15N 107(2)
H15M C15 H15N 108(3)
C13 C15 H15Q 109(3)
H15M C15 H15Q 113(4)
H15N C15 H15Q 110(4)
C37 C39 H39 110(3)
C37 C39 H15O 112(2)
H39 C39 H15O 103(3)
C37 C39 H15P 108(2)
H39 C39 H15P 98(3)
H15O C39 H15P 124(3)
C37 C38 H38 109.5
C37 C38 H38A 109.5
H38 C38 H38A 109.5
C37 C38 H38B 109.5
H38 C38 H38B 109.5
H38A C38 H38B 109.5
C22 C23 H23 110(2)
C22 C23 H14F 113(2)
H23 C23 H14F 112(3)
C22 C23 H15G 115(2)
H23 C23 H15G 103(3)
H14F C23 H15G 102(3)
C49 C51 H51 116(3)
C49 C51 H15F 108(2)
H51 C51 H15F 112(3)
C49 C51 H15H 110(3)
H51 C51 H15H 96(3)
H15F C51 H15H 114(3)
C40 C41 H41 109(3)
C40 C41 H14D 105(2)
H41 C41 H14D 107(3)
C40 C41 H15L 108(3)
H41 C41 H15L 115(4)
H14D C41 H15L 113(3)
C10 C12 H12 99(3)
C10 C12 H12A 103(2)
H12 C12 H12A 113(4)
C10 C12 H12B 112(3)
H12 C12 H12B 120(4)
H12A C12 H12B 108(4)

loop_
_geom_bond_atom_site_label_1
_geom_bond_atom_site_label_2
_geom_bond_distance
F2 C3 1.378(3)
F1 C3 1.378(4)
N1 C1 1.406(3)
N1 B1 1.414(4)
N1 C4 1.446(3)
N3 C28 1.413(3)
N3 B2 1.424(4)
N3 C31 1.441(3)
N2 C2 1.412(3)
N2 B1 1.420(4)
N2 C16 1.446(3)
N4 C29 1.413(3)
N4 B2 1.420(4)
N4 C43 1.443(3)
F4 C30 1.362(4)
F3 C30 1.357(4)
C16 C21 1.394(4)
C16 C17 1.401(4)
C48 C47 1.399(4)
C48 C43 1.399(4)
C48 C52 1.517(4)
C43 C44 1.398(4)
C4 C9 1.394(4)
C4 C5 1.397(4)
C2 C1 1.326(4)
C2 H12C 0.95(2)
C9 C8 1.392(4)
C9 C13 1.518(4)
C47 C46 1.368(4)
C47 H12E 0.93(3)
C44 C45 1.399(4)
C44 C49 1.518(4)
C1 H12G 0.94(3)
C21 C20 1.401(4)
C21 C25 1.522(4)
C31 C36 1.397(4)
C31 C32 1.398(4)
C32 C33 1.389(4)
C32 C37 1.522(4)
C36 C35 1.404(4)
C36 C40 1.514(4)
C5 C6 1.398(4)
C5 C10 1.517(4)
C17 C18 1.401(4)
C17 C22 1.519(4)
C28 C29 1.337(4)
C28 H12D 0.99(3)
C29 H13 1.05(3)
C33 C34 1.369(5)
C33 H13B 0.97(3)
C49 C51 1.518(5)
C49 C50 1.524(5)
C49 H13C 1.00(3)
C46 C45 1.369(4)
C46 H46 0.93(3)
C13 C15 1.523(5)
C13 C14 1.528(5)
C13 H13H 0.98(4)
C25 C27 1.511(4)
C25 C26 1.535(4)
C25 H25 0.98(3)
C20 C19 1.372(4)
C20 H20 0.94(3)
C45 H45 0.92(3)
C18 C19 1.372(5)
C18 H18 0.97(3)
C8 C7 1.378(4)
C8 H12H 0.97(3)
C52 C54 1.529(5)
C52 C53 1.531(5)
C52 H14C 0.93(3)
C10 C11 1.512(5)
C10 C12 1.531(5)
C10 H13D 1.00(3)
C19 H19 0.93(3)
C6 C7 1.369(5)
C6 H6 0.96(3)
C34 C35 1.374(5)
C34 H13A 0.97(3)
C3 B1 1.588(4)
C3 H3 1.01(3)
C22 C23 1.524(5)
C22 C24 1.527(5)
C22 H14E 1.06(3)
C35 H35 0.95(3)
C30 B2 1.579(4)
C30 H30 0.97(3)
C27 H27 1.04(4)
C27 H27A 1.07(4)
C27 H27B 1.03(4)
C37 C38 1.511(5)
C37 C39 1.512(5)
C37 H37 1.0000
C40 C41 1.527(5)
C40 C42 1.533(5)
C40 H13F 1.00(3)
C7 H12F 0.94(3)
C50 H13G 0.93(4)
C50 H14 0.95(4)
C50 H14A 1.01(4)
C53 H15B 0.99(4)
C53 H15C 1.04(4)
C53 H15J 1.02(4)
C14 H14G 0.98(3)
C14 H14H 0.95(4)
C14 H15I 1.03(4)
C42 H13E 1.10(4)
C42 H13I 1.05(4)
C42 H14B 1.02(4)
C26 H26 1.01(4)
C26 H26A 1.05(4)
C26 H26B 0.98(4)
C54 H14I 1.02(4)
C54 H15 0.98(4)
C54 H15D 1.02(3)
C24 H15A 1.05(4)
C24 H15E 1.03(4)
C24 H15K 1.01(4)
C11 H11 1.05(4)
C11 H11A 1.12(5)
C11 H11B 0.94(3)
C15 H15M 0.94(3)
C15 H15N 1.04(4)
C15 H15Q 0.94(4)
C39 H39 1.01(5)
C39 H15O 1.09(5)
C39 H15P 1.02(4)
C38 H38 0.9800
C38 H38A 0.9800
C38 H38B 0.9800
C23 H23 1.06(4)
C23 H14F 1.01(4)
C23 H15G 1.01(4)
C51 H51 1.07(5)
C51 H15F 1.00(4)
C51 H15H 1.05(5)
C41 H41 0.98(5)
C41 H14D 1.06(4)
C41 H15L 1.05(5)
C12 H12 1.07(5)
C12 H12A 1.16(5)
C12 H12B 0.97(5)

loop_
_geom_torsion_atom_site_label_1
_geom_torsion_atom_site_label_2
_geom_torsion_atom_site_label_3
_geom_torsion_atom_site_label_4
_geom_torsion
C2 N2 C16 C21 81.4(3)
B1 N2 C16 C21 -97.6(4)
C2 N2 C16 C17 -95.6(3)
B1 N2 C16 C17 85.4(3)
C47 C48 C43 C44 -0.9(4)
C52 C48 C43 C44 177.4(3)
C47 C48 C43 N4 175.3(2)
C52 C48 C43 N4 -6.4(4)
C29 N4 C43 C44 76.6(3)
B2 N4 C43 C44 -96.2(4)
C29 N4 C43 C48 -99.8(3)
B2 N4 C43 C48 87.4(4)
C1 N1 C4 C9 95.8(3)
B1 N1 C4 C9 -81.8(4)
C1 N1 C4 C5 -82.3(3)
B1 N1 C4 C5 100.2(3)
B1 N2 C2 C1 0.2(3)
C16 N2 C2 C1 -179.1(2)
C5 C4 C9 C8 2.8(4)
N1 C4 C9 C8 -175.1(2)
C5 C4 C9 C13 -179.5(3)
N1 C4 C9 C13 2.5(4)
C43 C48 C47 C46 -0.7(4)
C52 C48 C47 C46 -179.0(3)
C48 C43 C44 C45 1.0(4)
N4 C43 C44 C45 -175.3(2)
C48 C43 C44 C49 -177.2(3)
N4 C43 C44 C49 6.5(4)
N2 C2 C1 N1 0.0(3)
B1 N1 C1 C2 -0.1(3)
C4 N1 C1 C2 -178.2(2)
C17 C16 C21 C20 -1.4(4)
N2 C16 C21 C20 -178.4(2)
C17 C16 C21 C25 179.7(2)
N2 C16 C21 C25 2.8(4)
C28 N3 C31 C36 -92.0(3)
B2 N3 C31 C36 91.6(4)
C28 N3 C31 C32 84.8(3)
B2 N3 C31 C32 -91.6(4)
C36 C31 C32 C33 1.2(4)
N3 C31 C32 C33 -175.4(2)
C36 C31 C32 C37 179.8(2)
N3 C31 C32 C37 3.2(4)
C32 C31 C36 C35 0.0(4)
N3 C31 C36 C35 176.6(2)
C32 C31 C36 C40 179.3(3)
N3 C31 C36 C40 -4.1(4)
C9 C4 C5 C6 -2.6(4)
N1 C4 C5 C6 175.4(2)
C9 C4 C5 C10 176.1(3)
N1 C4 C5 C10 -5.9(4)
C21 C16 C17 C18 0.9(4)
N2 C16 C17 C18 177.8(2)
C21 C16 C17 C22 -179.6(3)
N2 C16 C17 C22 -2.7(4)
B2 N3 C28 C29 -1.1(3)
C31 N3 C28 C29 -178.3(3)
N3 C28 C29 N4 1.2(3)
B2 N4 C29 C28 -0.8(3)
C43 N4 C29 C28 -175.3(3)
C31 C32 C33 C34 -1.3(4)
C37 C32 C33 C34 -180.0(3)
C43 C44 C49 C51 108.2(4)
C45 C44 C49 C51 -69.9(4)
C43 C44 C49 C50 -127.4(3)
C45 C44 C49 C50 54.6(4)
C48 C47 C46 C45 2.2(5)
C8 C9 C13 C15 -44.7(5)
C4 C9 C13 C15 137.8(4)
C8 C9 C13 C14 80.4(4)
C4 C9 C13 C14 -97.2(3)
C16 C21 C25 C27 -156.0(3)
C20 C21 C25 C27 25.2(4)
C16 C21 C25 C26 80.2(4)
C20 C21 C25 C26 -98.6(3)
C16 C21 C20 C19 0.8(4)
C25 C21 C20 C19 179.7(3)
C47 C46 C45 C44 -2.0(5)
C43 C44 C45 C46 0.5(4)
C49 C44 C45 C46 178.7(3)
C16 C17 C18 C19 0.2(4)
C22 C17 C18 C19 -179.3(3)
C4 C9 C8 C7 -0.9(4)
C13 C9 C8 C7 -178.6(3)
C47 C48 C52 C54 -105.4(3)
C43 C48 C52 C54 76.4(4)
C47 C48 C52 C53 20.4(4)
C43 C48 C52 C53 -157.8(3)
C4 C5 C10 C11 122.4(3)
C6 C5 C10 C11 -58.9(4)
C4 C5 C10 C12 -114.1(4)
C6 C5 C10 C12 64.6(4)
C17 C18 C19 C20 -0.8(5)
C21 C20 C19 C18 0.3(5)
C4 C5 C6 C7 0.4(4)
C10 C5 C6 C7 -178.3(3)
C32 C33 C34 C35 0.3(5)
C18 C17 C22 C23 76.1(4)
C16 C17 C22 C23 -103.3(4)
C18 C17 C22 C24 -47.6(4)
C16 C17 C22 C24 133.0(3)
C33 C34 C35 C36 1.0(5)
C31 C36 C35 C34 -1.1(4)
C40 C36 C35 C34 179.6(3)
C33 C32 C37 C38 -51.4(4)
C31 C32 C37 C38 130.0(3)
C33 C32 C37 C39 74.3(4)
C31 C32 C37 C39 -104.3(3)
C31 C36 C40 C41 -101.9(4)
C35 C36 C40 C41 77.3(4)
C31 C36 C40 C42 133.5(3)
C35 C36 C40 C42 -47.2(4)
C5 C6 C7 C8 1.5(5)
C9 C8 C7 C6 -1.2(5)
C1 N1 B1 N2 0.2(3)
C4 N1 B1 N2 178.0(2)
C1 N1 B1 C3 178.7(3)
C4 N1 B1 C3 -3.5(5)
C2 N2 B1 N1 -0.2(3)
C16 N2 B1 N1 178.9(3)
C2 N2 B1 C3 -178.8(3)
C16 N2 B1 C3 0.3(5)
F1 C3 B1 N1 66.5(4)
F2 C3 B1 N1 -47.9(4)
F1 C3 B1 N2 -115.2(3)
F2 C3 B1 N2 130.3(3)
C29 N4 B2 N3 0.1(3)
C43 N4 B2 N3 173.5(3)
C29 N4 B2 C30 179.5(3)
C43 N4 B2 C30 -7.1(5)
C28 N3 B2 N4 0.6(3)
C31 N3 B2 N4 177.4(3)
C28 N3 B2 C30 -178.9(3)
C31 N3 B2 C30 -2.1(5)
F3 C30 B2 N4 49.9(5)
F4 C30 B2 N4 -65.1(4)
F3 C30 B2 N3 -130.7(3)
F4 C30 B2 N3 114.3(4)
